data_7117548
loop_
_publ_author_name
'L. H. Blair'
'A. Colakel'
'R. M. Vrcelj'
'I. Sinclair'
'S. J. Coles'

_publ_section_title
;
 Metal-organic fireworks: MOFs as integrated structural scaffolds for
 pyrotechnic materials
;
_journal_name_full Chem.Commun.
_journal_page_first 12185
_journal_paper_doi 10.1039/C5cc04174K
_journal_volume 51
_journal_year 2015
_chemical_formula_moiety 'C8 H2 F4 N O8 Sr, C5 H6 N'
_chemical_formula_sum 'C13 H8 F4 N2 O8 Sr'
_chemical_formula_weight 483.83
_chemical_name_systematic
;
 ?
;
_space_group_crystal_system triclinic
_space_group_IT_number 2
_space_group_name_Hall '-P 1'
_space_group_name_H-M_alt 'P -1'
_symmetry_space_group_name_Hall '-P 1'
_symmetry_space_group_name_H-M 'P -1'
_atom_sites_solution_hydrogens mixed
_atom_sites_solution_primary iterative
_audit_creation_date 2015-01-29
_audit_creation_method
;
Olex2 1.2
(compiled 2015.01.19 svn.r3143 for OlexSys, GUI svn.r4992)
;
_audit_update_record
;
2015-01-30 deposited with the CCDC.
2015-06-23 downloaded from the CCDC.
;
_cell_angle_alpha 101.118(6)
_cell_angle_beta 93.830(5)
_cell_angle_gamma 110.526(6)
_cell_formula_units_Z 2
_cell_length_a 7.3008(5)
_cell_length_b 9.1264(5)
_cell_length_c 13.1904(9)
_cell_measurement_reflns_used 0
_cell_measurement_temperature 100(2)
_cell_measurement_theta_max 27.5
_cell_measurement_theta_min 3.0
_cell_volume 798.95(10)
_computing_cell_refinement 'CrystalClear-SM Expert 3.1 b27 (Rigaku, 2013)'
_computing_data_collection 'CrystalClear-SM Expert 3.1 b27 (Rigaku, 2013)'
_computing_data_reduction 'CrystalClear-SM Expert 3.1 b27 (Rigaku, 2013)'
_computing_molecular_graphics 'Olex2 (Dolomanov et al., 2009)'
_computing_publication_material 'Olex2 (Dolomanov et al., 2009)'
_computing_structure_refinement 'ShelXL (Sheldrick, 2008)'
_computing_structure_solution
;
Superflip (Palatinus & Chapuis, 2007;Palatinus & van der Lee, 2008;
Palatinus et al., 2012)
;
_diffrn_ambient_temperature 100(2)
_diffrn_detector 'CCD area detector'
_diffrn_detector_area_resol_mean 28.5714
_diffrn_detector_type 'Rigaku HG Saturn724+ (2x2 bin mode)'
_diffrn_measured_fraction_theta_full 0.997
_diffrn_measured_fraction_theta_max 0.993
_diffrn_measurement_details
;
scan:
    Number of images: 100
               Slice: -27.0000 - 73.0000
         Image width: 1.0000
            Exp time: 10.0000
       Rotation axis: Omega
               Omega: 0.0000
               Kappa: 72.0000
                 Phi: 30.0000
                 XTD: 44.9964
              2theta: -16.9437
scan:
    Number of images: 91
               Slice: -69.0000 - 22.0000
         Image width: 1.0000
            Exp time: 10.0000
       Rotation axis: Omega
               Omega: 0.0000
               Kappa: -72.0000
                 Phi: -90.0000
                 XTD: 44.9964
              2theta: -16.9437
scan:
    Number of images: 88
               Slice: -66.0000 - 22.0000
         Image width: 1.0000
            Exp time: 10.0000
       Rotation axis: Omega
               Omega: 0.0000
               Kappa: -72.0000
                 Phi: 90.0000
                 XTD: 44.9964
              2theta: -16.9437
scan:
    Number of images: 69
               Slice: -81.0000 - -12.0000
         Image width: 1.0000
            Exp time: 10.0000
       Rotation axis: Omega
               Omega: 0.0000
               Kappa: 0.0000
                 Phi: 90.0000
                 XTD: 44.9964
              2theta: -16.9437
scan:
    Number of images: 15
               Slice: -41.0000 - -26.0000
         Image width: 1.0000
            Exp time: 10.0000
       Rotation axis: Omega
               Omega: 0.0000
               Kappa: 72.0000
                 Phi: -120.0000
                 XTD: 44.9964
              2theta: -16.9437
scan:
    Number of images: 180
               Slice: -107.0000 - 73.0000
         Image width: 1.0000
            Exp time: 10.0000
       Rotation axis: Omega
               Omega: 0.0000
               Kappa: 0.0000
                 Phi: -90.0000
                 XTD: 44.9964
              2theta: -16.9437
scan:
    Number of images: 17
               Slice: -50.0000 - -33.0000
         Image width: 1.0000
            Exp time: 10.0000
       Rotation axis: Omega
               Omega: 0.0000
               Kappa: -72.0000
                 Phi: 60.0000
                 XTD: 44.9964
              2theta: -16.9437
;
_diffrn_measurement_device 'four-circle \k diffractometer'
_diffrn_measurement_device_type 'Rigaku AFC12 (Right)'
_diffrn_measurement_method 'profile data from \w-scans'
_diffrn_measurement_specimen_support 'MiTeGen MicroMesh'
_diffrn_orient_matrix_type d*Trek
_diffrn_orient_matrix_UB_11 0.142122
_diffrn_orient_matrix_UB_12 0.039598
_diffrn_orient_matrix_UB_13 0.009592
_diffrn_orient_matrix_UB_21 0.012291
_diffrn_orient_matrix_UB_22 0.113319
_diffrn_orient_matrix_UB_23 0.038359
_diffrn_orient_matrix_UB_31 0.008878
_diffrn_orient_matrix_UB_32 -0.007910
_diffrn_orient_matrix_UB_33 0.077192
_diffrn_radiation_collimation 0.3
_diffrn_radiation_monochromator 'Confocal mirrors, VHF Varimax'
_diffrn_radiation_probe x-ray
_diffrn_radiation_type MoK\a
_diffrn_radiation_wavelength 0.71075
_diffrn_reflns_av_R_equivalents 0.0868
_diffrn_reflns_av_unetI/netI 0.0669
_diffrn_reflns_laue_measured_fraction_full 0.997
_diffrn_reflns_laue_measured_fraction_max 0.993
_diffrn_reflns_limit_h_max 9
_diffrn_reflns_limit_h_min -8
_diffrn_reflns_limit_k_max 11
_diffrn_reflns_limit_k_min -11
_diffrn_reflns_limit_l_max 17
_diffrn_reflns_limit_l_min -17
_diffrn_reflns_number 10036
_diffrn_reflns_point_group_measured_fraction_full 0.997
_diffrn_reflns_point_group_measured_fraction_max 0.993
_diffrn_reflns_theta_full 25.242
_diffrn_reflns_theta_max 27.488
_diffrn_reflns_theta_min 3.012
_diffrn_source 'Rotating Anode'
_diffrn_source_current 55.0
_diffrn_source_power 2.475
_diffrn_source_target Mo
_diffrn_source_type 'Rotating Anode'
_diffrn_source_voltage 45.0
_exptl_absorpt_coefficient_mu 3.469
_exptl_absorpt_correction_T_max 1.000
_exptl_absorpt_correction_T_min 0.253
_exptl_absorpt_correction_type multi-scan
_exptl_absorpt_process_details 'CrystalClear-SM Expert 3.1 b27 (Rigaku, 2013)'
_exptl_crystal_colour Colorless
_exptl_crystal_density_diffrn 2.011
_exptl_crystal_description Block
_exptl_crystal_F_000 476
_exptl_crystal_size_max 0.14
_exptl_crystal_size_mid 0.04
_exptl_crystal_size_min 0.02
_refine_diff_density_max 1.667
_refine_diff_density_min -2.458
_refine_diff_density_rms 0.194
_refine_ls_extinction_coef .
_refine_ls_extinction_method none
_refine_ls_goodness_of_fit_ref 1.036
_refine_ls_hydrogen_treatment constr
_refine_ls_matrix_type full
_refine_ls_number_parameters 254
_refine_ls_number_reflns 3656
_refine_ls_number_restraints 0
_refine_ls_restrained_S_all 1.036
_refine_ls_R_factor_all 0.0605
_refine_ls_R_factor_gt 0.0574
_refine_ls_shift/su_max 0.001
_refine_ls_shift/su_mean 0.000
_refine_ls_structure_factor_coef Fsqd
_refine_ls_weighting_details 'w=1/[\s^2^(Fo^2^)+(0.1149P)^2^] where P=(Fo^2^+2Fc^2^)/3'
_refine_ls_weighting_scheme calc
_refine_ls_wR_factor_gt 0.1482
_refine_ls_wR_factor_ref 0.1525
_reflns_Friedel_coverage 0.000
_reflns_friedel_fraction_full .
_reflns_friedel_fraction_max .
_reflns_number_gt 3403
_reflns_number_total 3656
_reflns_threshold_expression 'I > 2\s(I)'
_cod_data_source_file c5cc04174k2.cif
_cod_data_source_block sr_isofbdc_2
_cod_original_cell_volume 798.95(9)
_cod_database_code 7117548
_shelxl_version_number 2013-3
_shelx_space_group_comment
;
The symmetry employed for this shelxl refinement is uniquely defined
by the following loop, which should always be used as a source of
symmetry information in preference to the above space-group names.
They are only intended as comments.
;
_olex2_refinement_description
;
1. Fixed Uiso
 At 1.2 times of:
  All C(H) groups, All N(H) groups
 At 1.5 times of:
  All O(H,H) groups
2.a Rotating group:
 O1W(H1WA,H1WB)
2.b Aromatic/amide H refined with riding coordinates:
 N101(H101), C101(H10A), C102(H102), C103(H103), C104(H104), C105(H105)
;
_olex2_date_sample_data_collection 06/07/2014
_olex2_submission_original_sample_id '2014lhb067, lhb4_067_05'
_olex2_submission_special_instructions 'No special instructions were received'

loop_
_space_group_symop_operation_xyz
'x, y, z'
'-x, -y, -z'

loop_
_atom_site_label
_atom_site_type_symbol
_atom_site_fract_x
_atom_site_fract_y
_atom_site_fract_z
_atom_site_U_iso_or_equiv
_atom_site_adp_type
_atom_site_occupancy
_atom_site_site_symmetry_order
_atom_site_calc_flag
_atom_site_refinement_flags_posn
_atom_site_refinement_flags_adp
_atom_site_refinement_flags_occupancy
_atom_site_disorder_assembly
_atom_site_disorder_group
Sr1 Sr 0.72286(4) 0.39605(3) 0.04057(2) 0.01680(15) Uani 1 1 d . . . . .
F1 F 0.1311(3) 0.4485(2) 0.32275(16) 0.0251(5) Uani 1 1 d . . . . .
F2 F 0.0069(3) 0.2196(3) 0.43296(17) 0.0268(5) Uani 1 1 d . . . . .
F3 F -0.0343(3) -0.0853(3) 0.34890(18) 0.0270(5) Uani 1 1 d . . . . .
F4 F 0.1930(3) 0.0679(3) 0.04424(16) 0.0224(4) Uani 1 1 d . . . . .
O1 O 0.3901(3) 0.4319(3) 0.08724(19) 0.0197(5) Uani 1 1 d . . . . .
O1W O 0.4348(4) 0.1955(3) -0.10444(19) 0.0202(5) Uani 1 1 d . . . . .
H1WA H 0.3319 0.2229 -0.1012 0.030 Uiso 1 1 d GR . . . .
H1WB H 0.4039 0.0984 -0.0945 0.030 Uiso 1 1 d GR . . . .
O2 O 0.0876(4) 0.4362(3) 0.0910(2) 0.0217(5) Uani 1 1 d . . . . .
O3 O -0.1290(4) -0.2969(3) 0.13589(19) 0.0211(5) Uani 1 1 d . . . . .
O4 O 0.1881(4) -0.2152(3) 0.1068(2) 0.0279(6) Uani 1 1 d . . . . .
O11 O 0.6512(4) 0.1369(3) 0.1230(2) 0.0252(6) Uani 1 1 d . . . . .
O12 O 0.6774(4) 0.3512(3) 0.2379(2) 0.0281(6) Uani 1 1 d . . . . .
O13 O 0.5952(5) 0.1207(4) 0.2815(2) 0.0294(6) Uani 1 1 d . . . . .
N11 N 0.6404(5) 0.2020(4) 0.2154(2) 0.0212(6) Uani 1 1 d . . . . .
C1 C 0.2211(5) 0.3880(4) 0.1147(3) 0.0183(7) Uani 1 1 d . . . . .
C2 C 0.1668(5) 0.2624(4) 0.1800(3) 0.0189(7) Uani 1 1 d . . . . .
C3 C 0.1154(5) 0.2981(4) 0.2785(3) 0.0200(7) Uani 1 1 d . . . . .
C4 C 0.0503(5) 0.1816(4) 0.3351(3) 0.0203(7) Uani 1 1 d . . . . .
C5 C 0.0285(5) 0.0250(4) 0.2909(3) 0.0210(7) Uani 1 1 d . . . . .
C6 C 0.0735(5) -0.0199(4) 0.1922(3) 0.0191(7) Uani 1 1 d . . . . .
C7 C 0.0429(5) -0.1932(4) 0.1411(3) 0.0200(7) Uani 1 1 d . . . . .
C8 C 0.1457(5) 0.1044(4) 0.1401(3) 0.0189(7) Uani 1 1 d . . . . .
N101 N 0.4763(5) 0.7537(4) 0.2934(3) 0.0255(7) Uani 1 1 d . . . . .
H101 H 0.4718 0.7666 0.2290 0.031 Uiso 1 1 calc R . . . .
C101 C 0.5808(6) 0.6693(5) 0.3225(3) 0.0266(8) Uani 1 1 d . . . . .
H10A H 0.6475 0.6243 0.2736 0.032 Uiso 1 1 calc R . . . .
C102 C 0.5912(6) 0.6481(5) 0.4226(3) 0.0320(9) Uani 1 1 d . . . . .
H102 H 0.6654 0.5892 0.4439 0.038 Uiso 1 1 calc R . . . .
C103 C 0.4913(7) 0.7146(5) 0.4925(3) 0.0315(9) Uani 1 1 d . . . . .
H103 H 0.4975 0.7017 0.5623 0.038 Uiso 1 1 calc R . . . .
C104 C 0.3827(6) 0.7993(5) 0.4606(3) 0.0305(8) Uani 1 1 d . . . . .
H104 H 0.3122 0.8435 0.5075 0.037 Uiso 1 1 calc R . . . .
C105 C 0.3790(6) 0.8185(5) 0.3594(3) 0.0279(8) Uani 1 1 d . . . . .
H105 H 0.3071 0.8779 0.3365 0.034 Uiso 1 1 calc R . . . .

loop_
_atom_site_aniso_label
_atom_site_aniso_U_11
_atom_site_aniso_U_22
_atom_site_aniso_U_33
_atom_site_aniso_U_23
_atom_site_aniso_U_13
_atom_site_aniso_U_12
Sr1 0.0151(2) 0.0141(2) 0.0193(2) 0.00237(14) 0.00399(14) 0.00371(15)
F1 0.0291(12) 0.0149(10) 0.0253(11) -0.0044(8) 0.0061(9) 0.0054(9)
F2 0.0308(12) 0.0257(11) 0.0184(10) -0.0007(9) 0.0080(9) 0.0062(10)
F3 0.0298(12) 0.0221(11) 0.0272(12) 0.0088(9) 0.0090(9) 0.0048(9)
F4 0.0232(11) 0.0214(10) 0.0208(10) 0.0021(8) 0.0079(8) 0.0069(9)
O1 0.0158(12) 0.0188(11) 0.0222(12) 0.0041(10) 0.0053(9) 0.0037(9)
O1W 0.0192(12) 0.0155(12) 0.0234(13) 0.0022(10) 0.0061(10) 0.0041(10)
O2 0.0172(12) 0.0232(13) 0.0256(13) 0.0074(11) 0.0056(10) 0.0072(10)
O3 0.0191(12) 0.0173(11) 0.0251(13) 0.0039(10) 0.0057(10) 0.0047(9)
O4 0.0223(14) 0.0203(13) 0.0389(15) 0.0002(11) 0.0100(12) 0.0077(11)
O11 0.0313(15) 0.0206(13) 0.0216(13) 0.0035(11) 0.0082(11) 0.0070(11)
O12 0.0350(15) 0.0199(13) 0.0287(14) 0.0032(11) 0.0065(11) 0.0106(11)
O13 0.0381(17) 0.0267(14) 0.0231(13) 0.0087(12) 0.0104(12) 0.0089(12)
N11 0.0195(15) 0.0206(15) 0.0223(15) 0.0022(12) 0.0035(12) 0.0072(12)
C1 0.0172(16) 0.0134(15) 0.0215(17) 0.0007(13) 0.0013(13) 0.0043(12)
C2 0.0156(16) 0.0136(16) 0.0228(17) 0.0005(13) 0.0025(13) 0.0018(12)
C3 0.0174(16) 0.0147(15) 0.0239(17) -0.0009(13) 0.0038(13) 0.0037(12)
C4 0.0192(17) 0.0230(17) 0.0147(15) -0.0007(13) 0.0038(12) 0.0056(14)
C5 0.0190(17) 0.0205(17) 0.0214(17) 0.0054(14) 0.0037(13) 0.0044(14)
C6 0.0161(16) 0.0173(16) 0.0210(17) 0.0010(13) 0.0031(13) 0.0045(13)
C7 0.0209(17) 0.0167(15) 0.0191(16) 0.0014(13) 0.0026(13) 0.0045(13)
C8 0.0163(16) 0.0189(16) 0.0178(16) 0.0015(13) 0.0034(12) 0.0037(12)
N101 0.0277(17) 0.0222(16) 0.0206(15) 0.0020(12) 0.0050(13) 0.0034(13)
C101 0.0223(18) 0.0208(17) 0.0286(19) -0.0019(15) 0.0055(15) 0.0020(14)
C102 0.032(2) 0.029(2) 0.033(2) 0.0084(17) 0.0014(17) 0.0093(17)
C103 0.036(2) 0.0266(19) 0.0246(19) 0.0040(16) 0.0054(16) 0.0041(17)
C104 0.031(2) 0.0244(18) 0.028(2) -0.0010(15) 0.0104(16) 0.0032(15)
C105 0.0225(18) 0.0248(18) 0.031(2) 0.0021(15) 0.0041(15) 0.0050(15)

loop_
_atom_type_symbol
_atom_type_description
_atom_type_scat_dispersion_real
_atom_type_scat_dispersion_imag
_atom_type_scat_source
C C 0.0033 0.0016 'International Tables Vol C Tables 4.2.6.8 and 6.1.1.4'
H H 0.0000 0.0000 'International Tables Vol C Tables 4.2.6.8 and 6.1.1.4'
F F 0.0171 0.0103 'International Tables Vol C Tables 4.2.6.8 and 6.1.1.4'
N N 0.0061 0.0033 'International Tables Vol C Tables 4.2.6.8 and 6.1.1.4'
O O 0.0106 0.0060 'International Tables Vol C Tables 4.2.6.8 and 6.1.1.4'
Sr Sr -1.5307 3.2498 'International Tables Vol C Tables 4.2.6.8 and 6.1.1.4'

loop_
_geom_angle_atom_site_label_1
_geom_angle_atom_site_label_2
_geom_angle_atom_site_label_3
_geom_angle
_geom_angle_site_symmetry_1
_geom_angle_site_symmetry_3
Sr1 Sr1 Sr1 116.023(12) 2_765 2_665
O1 Sr1 Sr1 33.85(5) 2_665 2_665
O1 Sr1 Sr1 35.62(5) . 2_665
O1 Sr1 Sr1 146.95(5) . 2_765
O1 Sr1 Sr1 84.48(5) 2_665 2_765
O1 Sr1 O1 69.47(8) . 2_665
O1 Sr1 O2 116.74(7) . 2_665
O1 Sr1 O11 93.04(8) . .
O1 Sr1 O12 71.70(8) . .
O1 Sr1 C1 24.29(8) 2_665 2_665
O1 Sr1 C1 93.03(8) . 2_665
O1W Sr1 Sr1 119.04(5) . 2_765
O1W Sr1 Sr1 67.45(5) . 2_665
O1W Sr1 O1 71.10(7) . 2_665
O1W Sr1 O1 72.17(8) . .
O1W Sr1 O2 94.02(7) . 2_665
O1W Sr1 O3 139.71(7) . 1_665
O1W Sr1 O11 82.93(8) . .
O1W Sr1 O12 114.39(8) . .
O1W Sr1 C1 83.30(8) . 2_665
O2 Sr1 Sr1 81.53(5) 2_665 2_665
O2 Sr1 Sr1 148.86(5) 1_655 2_665
O2 Sr1 Sr1 38.82(5) 1_655 2_765
O2 Sr1 Sr1 37.26(5) 2_665 2_765
O2 Sr1 O1 122.45(7) 1_655 2_665
O2 Sr1 O1 151.39(8) 1_655 .
O2 Sr1 O1 48.15(7) 2_665 2_665
O2 Sr1 O1W 134.88(8) 1_655 .
O2 Sr1 O2 76.08(8) 1_655 2_665
O2 Sr1 O3 79.23(8) 1_655 1_665
O2 Sr1 O11 147.68(8) 2_665 .
O2 Sr1 O11 83.42(8) 1_655 .
O2 Sr1 O12 85.58(8) 1_655 .
O2 Sr1 O12 151.36(9) 2_665 .
O2 Sr1 C1 98.80(8) 1_655 2_665
O2 Sr1 C1 23.94(8) 2_665 2_665
O3 Sr1 Sr1 73.23(5) 1_665 2_665
O3 Sr1 Sr1 71.21(5) 1_665 2_765
O3 Sr1 O1 81.18(8) 1_665 .
O3 Sr1 O1 71.50(7) 1_665 2_665
O3 Sr1 O2 71.43(8) 1_665 2_665
O3 Sr1 O11 129.02(8) 1_665 .
O3 Sr1 O12 83.78(8) 1_665 .
O3 Sr1 C1 68.25(8) 1_665 2_665
O4 Sr1 Sr1 65.36(6) 2_655 2_765
O4 Sr1 Sr1 118.52(6) 2_655 2_665
O4 Sr1 O1 95.35(8) 2_655 2_665
O4 Sr1 O1 134.85(8) 2_655 .
O4 Sr1 O1W 62.68(8) 2_655 .
O4 Sr1 O2 72.85(9) 2_655 1_655
O4 Sr1 O2 68.86(8) 2_655 2_665
O4 Sr1 O3 135.65(8) 2_655 1_665
O4 Sr1 O11 81.43(8) 2_655 .
O4 Sr1 O12 126.47(8) 2_655 .
O4 Sr1 C1 82.61(9) 2_655 2_665
O11 Sr1 Sr1 125.49(6) . 2_665
O11 Sr1 Sr1 118.31(6) . 2_765
O11 Sr1 O1 151.97(8) . 2_665
O11 Sr1 O12 47.16(8) . .
O11 Sr1 C1 162.45(9) . 2_665
O12 Sr1 Sr1 121.25(6) . 2_765
O12 Sr1 Sr1 105.29(6) . 2_665
O12 Sr1 O1 136.40(8) . 2_665
O12 Sr1 C1 150.11(9) . 2_665
C1 Sr1 Sr1 57.63(7) 2_665 2_665
C1 Sr1 Sr1 60.34(7) 2_665 2_765
Sr1 O1 Sr1 110.53(8) . 2_665
C1 O1 Sr1 154.7(2) . .
C1 O1 Sr1 90.31(19) . 2_665
Sr1 O1W H1WA 109.4 . .
Sr1 O1W H1WB 109.3 . .
H1WA O1W H1WB 109.4 . .
Sr1 O2 Sr1 103.92(8) 1_455 2_665
C1 O2 Sr1 152.9(2) . 1_455
C1 O2 Sr1 95.7(2) . 2_665
C7 O3 Sr1 129.6(2) . 1_445
C7 O4 Sr1 141.3(2) . 2_655
N11 O11 Sr1 98.1(2) . .
N11 O12 Sr1 96.3(2) . .
O12 N11 O11 118.2(3) . .
O13 N11 O11 120.7(3) . .
O13 N11 O12 121.1(3) . .
O1 C1 Sr1 65.40(17) . 2_665
O1 C1 C2 119.3(3) . .
O2 C1 Sr1 60.35(17) . 2_665
O2 C1 O1 125.4(3) . .
O2 C1 C2 115.3(3) . .
C2 C1 Sr1 171.4(2) . 2_665
C3 C2 C1 120.7(3) . .
C3 C2 C8 117.0(3) . .
C8 C2 C1 121.9(3) . .
F1 C3 C2 120.8(3) . .
F1 C3 C4 117.9(3) . .
C4 C3 C2 121.3(3) . .
F2 C4 C3 120.6(3) . .
F2 C4 C5 120.1(3) . .
C5 C4 C3 119.3(3) . .
F3 C5 C4 117.6(3) . .
F3 C5 C6 119.8(3) . .
C4 C5 C6 122.6(3) . .
C5 C6 C7 123.0(3) . .
C5 C6 C8 115.6(3) . .
C8 C6 C7 121.4(3) . .
O3 C7 C6 116.1(3) . .
O4 C7 O3 127.7(3) . .
O4 C7 C6 116.1(3) . .
F4 C8 C2 117.6(3) . .
F4 C8 C6 118.2(3) . .
C2 C8 C6 124.2(3) . .
C101 N101 H101 119.0 . .
C105 N101 H101 119.0 . .
C105 N101 C101 122.0(3) . .
N101 C101 H10A 119.9 . .
N101 C101 C102 120.2(4) . .
C102 C101 H10A 119.9 . .
C101 C102 H102 120.6 . .
C101 C102 C103 118.7(4) . .
C103 C102 H102 120.6 . .
C102 C103 H103 119.9 . .
C104 C103 C102 120.1(4) . .
C104 C103 H103 119.9 . .
C103 C104 H104 120.6 . .
C105 C104 C103 118.7(4) . .
C105 C104 H104 120.6 . .
N101 C105 C104 120.2(4) . .
N101 C105 H105 119.9 . .
C104 C105 H105 119.9 . .

loop_
_geom_bond_atom_site_label_1
_geom_bond_atom_site_label_2
_geom_bond_distance
_geom_bond_site_symmetry_2
Sr1 Sr1 4.1351(6) 2_765
Sr1 Sr1 4.4702(6) 2_665
Sr1 O1 2.780(2) 2_665
Sr1 O1 2.659(2) .
Sr1 O1W 2.616(3) .
Sr1 O2 2.579(2) 1_655
Sr1 O2 2.671(2) 2_665
Sr1 O3 2.634(3) 1_665
Sr1 O4 2.572(3) 2_655
Sr1 O11 2.692(2) .
Sr1 O12 2.736(3) .
Sr1 C1 3.058(3) 2_665
F1 C3 1.345(4) .
F2 C4 1.358(4) .
F3 C5 1.353(4) .
F4 C8 1.344(4) .
O1 Sr1 2.780(2) 2_665
O1 C1 1.258(4) .
O1W H1WA 0.8724 .
O1W H1WB 0.8728 .
O2 Sr1 2.579(2) 1_455
O2 Sr1 2.671(2) 2_665
O2 C1 1.247(4) .
O3 Sr1 2.634(3) 1_445
O3 C7 1.267(4) .
O4 Sr1 2.572(3) 2_655
O4 C7 1.243(4) .
O11 N11 1.270(4) .
O12 N11 1.261(4) .
O13 N11 1.239(4) .
C1 Sr1 3.058(3) 2_665
C1 C2 1.524(4) .
C2 C3 1.386(5) .
C2 C8 1.386(5) .
C3 C4 1.384(4) .
C4 C5 1.383(5) .
C5 C6 1.384(5) .
C6 C7 1.526(5) .
C6 C8 1.403(4) .
N101 H101 0.8800 .
N101 C101 1.345(5) .
N101 C105 1.339(5) .
C101 H10A 0.9500 .
C101 C102 1.372(5) .
C102 H102 0.9500 .
C102 C103 1.391(6) .
C103 H103 0.9500 .
C103 C104 1.384(6) .
C104 H104 0.9500 .
C104 C105 1.379(6) .
C105 H105 0.9500 .

loop_
_geom_hbond_atom_site_label_D
_geom_hbond_atom_site_label_H
_geom_hbond_atom_site_label_A
_geom_hbond_distance_DH
_geom_hbond_distance_HA
_geom_hbond_distance_DA
_geom_hbond_angle_DHA
_geom_hbond_site_symmetry_A
O1W H1WA O3 0.87 1.89 2.736(3) 161.6 2
O1W H1WB O11 0.87 1.99 2.831(4) 160.2 2_655
N101 H101 O1W 0.88 1.87 2.702(4) 157.6 2_665

loop_
_geom_torsion_atom_site_label_1
_geom_torsion_atom_site_label_2
_geom_torsion_atom_site_label_3
_geom_torsion_atom_site_label_4
_geom_torsion
_geom_torsion_site_symmetry_1
_geom_torsion_site_symmetry_2
_geom_torsion_site_symmetry_3
_geom_torsion_site_symmetry_4
Sr1 O1 C1 Sr1 -146.2(5) . . . 2_665
Sr1 O1 C1 O2 -6.5(4) 2_665 . . .
Sr1 O1 C1 O2 -152.7(3) . . . .
Sr1 O1 C1 C2 171.8(3) 2_665 . . .
Sr1 O1 C1 C2 25.7(7) . . . .
Sr1 O2 C1 Sr1 136.6(5) 1_455 . . 2_665
Sr1 O2 C1 O1 143.4(4) 1_455 . . .
Sr1 O2 C1 O1 6.9(4) 2_665 . . .
Sr1 O2 C1 C2 -35.0(7) 1_455 . . .
Sr1 O2 C1 C2 -171.6(3) 2_665 . . .
Sr1 O3 C7 O4 -4.9(5) 1_445 . . .
Sr1 O3 C7 C6 173.0(2) 1_445 . . .
Sr1 O4 C7 O3 30.5(6) 2_655 . . .
Sr1 O4 C7 C6 -147.4(3) 2_655 . . .
Sr1 O11 N11 O12 -4.9(3) . . . .
Sr1 O11 N11 O13 175.3(3) . . . .
Sr1 O12 N11 O11 4.8(3) . . . .
Sr1 O12 N11 O13 -175.4(3) . . . .
F1 C3 C4 F2 -1.0(5) . . . .
F1 C3 C4 C5 178.6(3) . . . .
F2 C4 C5 F3 -0.8(5) . . . .
F2 C4 C5 C6 -179.0(3) . . . .
F3 C5 C6 C7 4.2(5) . . . .
F3 C5 C6 C8 -177.3(3) . . . .
O1 C1 C2 C3 119.8(4) . . . .
O1 C1 C2 C8 -67.4(5) . . . .
O2 C1 C2 C3 -61.7(4) . . . .
O2 C1 C2 C8 111.2(4) . . . .
C1 C2 C3 F1 -6.6(5) . . . .
C1 C2 C3 C4 174.7(3) . . . .
C1 C2 C8 F4 6.2(5) . . . .
C1 C2 C8 C6 -172.1(3) . . . .
C2 C3 C4 F2 177.7(3) . . . .
C2 C3 C4 C5 -2.7(5) . . . .
C3 C2 C8 F4 179.3(3) . . . .
C3 C2 C8 C6 1.0(5) . . . .
C3 C4 C5 F3 179.6(3) . . . .
C3 C4 C5 C6 1.5(6) . . . .
C4 C5 C6 C7 -177.7(3) . . . .
C4 C5 C6 C8 0.8(5) . . . .
C5 C6 C7 O3 53.9(5) . . . .
C5 C6 C7 O4 -128.0(4) . . . .
C5 C6 C8 F4 179.6(3) . . . .
C5 C6 C8 C2 -2.1(5) . . . .
C7 C6 C8 F4 -1.8(5) . . . .
C7 C6 C8 C2 176.4(3) . . . .
C8 C2 C3 F1 -179.8(3) . . . .
C8 C2 C3 C4 1.5(5) . . . .
C8 C6 C7 O3 -124.5(3) . . . .
C8 C6 C7 O4 53.6(5) . . . .
N101 C101 C102 C103 0.4(6) . . . .
C101 N101 C105 C104 -0.3(6) . . . .
C101 C102 C103 C104 0.4(6) . . . .
C102 C103 C104 C105 -1.1(6) . . . .
C103 C104 C105 N101 1.1(6) . . . .
C105 N101 C101 C102 -0.4(6) . . . .
